data_7022502
loop_
_publ_author_name
'Stute, Annika'
'Kehr, Gerald'
'Daniliuc, Constantin G.'
'Fr\"ohlich, Roland'
'Erker, Gerhard'

_publ_section_title
;
 Electronic control in frustrated Lewis pair chemistry: adduct formation
 of intramolecular FLP systems with -P(C(6)F(5))(2) Lewis base components.
;
_journal_issue 13
_journal_name_full 'Dalton transactions (Cambridge, England : 2003)'
_journal_page_first 4487
_journal_page_last 4499
_journal_paper_doi 10.1039/c2dt32806b
_journal_volume 42
_journal_year 2013
_chemical_formula_sum 'C34 H12 B F20 O P'
_chemical_formula_weight 858.22
_space_group_IT_number 2
_symmetry_cell_setting triclinic
_symmetry_space_group_name_Hall '-P 1'
_symmetry_space_group_name_H-M 'P -1'
_atom_sites_solution_hydrogens geom
_atom_sites_solution_primary direct
_atom_sites_solution_secondary difmap
_audit_creation_method SHELXL-97
_cell_angle_alpha 95.877(4)
_cell_angle_beta 96.842(6)
_cell_angle_gamma 92.121(3)
_cell_formula_units_Z 2
_cell_length_a 8.8560(4)
_cell_length_b 12.7840(6)
_cell_length_c 14.4856(12)
_cell_measurement_reflns_used 5166
_cell_measurement_temperature 223(2)
_cell_measurement_theta_max 68.25
_cell_measurement_theta_min 0.88
_cell_volume 1617.74(17)
_computing_cell_refinement 'Collect (Nonius B.V., 1998)'
_computing_data_collection 'Collect (Nonius B.V., 1998)'
_computing_data_reduction 'Denzo-SMN (Otwinowski & Minor, 1997)'
_computing_molecular_graphics 'XP (BrukerAXS, 2000)'
_computing_publication_material 'SHELXL-97 (Sheldrick, 1997)'
_computing_structure_refinement 'SHELXL-97 (Sheldrick, 1997)'
_computing_structure_solution 'SHELXS-97 (Sheldrick, 1990)'
_diffrn_ambient_temperature 223(2)
_diffrn_measured_fraction_theta_full 0.961
_diffrn_measured_fraction_theta_max 0.961
_diffrn_measurement_device_type 'Nonius KappaCCD APEXII'
_diffrn_measurement_method '\w and \f scans'
_diffrn_radiation_monochromator graphite
_diffrn_radiation_source 'fine-focus sealed tube'
_diffrn_radiation_type CuK\a
_diffrn_radiation_wavelength 1.54178
_diffrn_reflns_av_R_equivalents 0.052
_diffrn_reflns_av_sigmaI/netI 0.0306
_diffrn_reflns_limit_h_max 10
_diffrn_reflns_limit_h_min -10
_diffrn_reflns_limit_k_max 15
_diffrn_reflns_limit_k_min -15
_diffrn_reflns_limit_l_max 16
_diffrn_reflns_limit_l_min -17
_diffrn_reflns_number 24788
_diffrn_reflns_theta_full 66.73
_diffrn_reflns_theta_max 66.73
_diffrn_reflns_theta_min 4.90
_exptl_absorpt_coefficient_mu 2.133
_exptl_absorpt_correction_T_max 0.9586
_exptl_absorpt_correction_T_min 0.5967
_exptl_absorpt_correction_type multi-scan
_exptl_absorpt_process_details 'Denzo (Otwinowski, Borek, Majewski & Minor, 2003)'
_exptl_crystal_colour colourless
_exptl_crystal_density_diffrn 1.762
_exptl_crystal_density_method 'not measured'
_exptl_crystal_description needle
_exptl_crystal_F_000 848
_exptl_crystal_size_max 0.27
_exptl_crystal_size_mid 0.05
_exptl_crystal_size_min 0.02
_refine_diff_density_max 0.202
_refine_diff_density_min -0.266
_refine_diff_density_rms 0.047
_refine_ls_extinction_method none
_refine_ls_goodness_of_fit_ref 1.068
_refine_ls_hydrogen_treatment constr
_refine_ls_matrix_type full
_refine_ls_number_parameters 515
_refine_ls_number_reflns 5522
_refine_ls_number_restraints 0
_refine_ls_restrained_S_all 1.068
_refine_ls_R_factor_all 0.0645
_refine_ls_R_factor_gt 0.0443
_refine_ls_shift/su_max 0.000
_refine_ls_shift/su_mean 0.000
_refine_ls_structure_factor_coef Fsqd
_refine_ls_weighting_details 'calc w=1/[\s^2^(Fo^2^)+(0.0272P)^2^+1.6007P] where P=(Fo^2^+2Fc^2^)/3'
_refine_ls_weighting_scheme calc
_refine_ls_wR_factor_gt 0.0936
_refine_ls_wR_factor_ref 0.1079
_reflns_number_gt 4263
_reflns_number_total 5522
_reflns_threshold_expression >2sigma(I)
_cod_data_source_file c2dt32806b.txt
_cod_data_source_block erk5903
_cod_original_sg_symbol_H-M P-1
_cod_database_code 7022502

loop_
_symmetry_equiv_pos_as_xyz
'x, y, z'
'-x, -y, -z'

loop_
_atom_site_label
_atom_site_type_symbol
_atom_site_fract_x
_atom_site_fract_y
_atom_site_fract_z
_atom_site_U_iso_or_equiv
_atom_site_adp_type
_atom_site_occupancy
_atom_site_symmetry_multiplicity
_atom_site_calc_flag
_atom_site_refinement_flags
P1 P 0.26924(8) 0.28789(5) 0.74099(5) 0.03928(17) Uani 1 1 d .
B1 B 0.5316(4) 0.3070(2) 0.6740(2) 0.0407(7) Uani 1 1 d .
O1 O 0.5472(2) 0.22626(14) 0.74088(12) 0.0430(4) Uani 1 1 d .
C1 C 0.3433(3) 0.2849(2) 0.63174(18) 0.0423(6) Uani 1 1 d .
H1 H 0.3385 0.2083 0.6116 0.051 Uiso 1 1 calc R
C2 C 0.2535(4) 0.3267(3) 0.54714(19) 0.0536(7) Uani 1 1 d .
H2A H 0.1464 0.3026 0.5432 0.064 Uiso 1 1 calc R
H2B H 0.2587 0.4038 0.5564 0.064 Uiso 1 1 calc R
C3 C 0.3130(4) 0.2910(3) 0.4561(2) 0.0751(11) Uani 1 1 d .
H3A H 0.4137 0.3234 0.4558 0.113 Uiso 1 1 calc R
H3B H 0.2449 0.3117 0.4043 0.113 Uiso 1 1 calc R
H3C H 0.3186 0.2150 0.4497 0.113 Uiso 1 1 calc R
C4 C 0.4477(3) 0.2361(2) 0.80805(18) 0.0409(6) Uani 1 1 d .
H4 H 0.4901 0.2883 0.8608 0.049 Uiso 1 1 calc R
C5 C 0.4074(3) 0.1330(2) 0.84339(19) 0.0444(6) Uani 1 1 d .
C6 C 0.3727(4) 0.1331(3) 0.9338(2) 0.0602(8) Uani 1 1 d .
H6 H 0.3831 0.1961 0.9741 0.072 Uiso 1 1 calc R
C7 C 0.3230(5) 0.0410(3) 0.9652(3) 0.0785(11) Uani 1 1 d .
H7 H 0.2984 0.0415 1.0266 0.094 Uiso 1 1 calc R
C8 C 0.3094(5) -0.0511(3) 0.9070(3) 0.0797(11) Uani 1 1 d .
H8 H 0.2750 -0.1137 0.9283 0.096 Uiso 1 1 calc R
C9 C 0.3459(4) -0.0524(3) 0.8176(3) 0.0727(10) Uani 1 1 d .
H9 H 0.3379 -0.1160 0.7782 0.087 Uiso 1 1 calc R
C10 C 0.3949(4) 0.0401(2) 0.7847(2) 0.0557(8) Uani 1 1 d .
H10 H 0.4191 0.0394 0.7232 0.067 Uiso 1 1 calc R
C11 C 0.1035(3) 0.2030(2) 0.74837(19) 0.0445(6) Uani 1 1 d .
C12 C 0.0403(3) 0.1270(2) 0.6780(2) 0.0512(7) Uani 1 1 d .
F12 F 0.0887(2) 0.12008(15) 0.59352(13) 0.0677(5) Uani 1 1 d .
C13 C -0.0747(4) 0.0566(3) 0.6914(3) 0.0628(9) Uani 1 1 d .
F13 F -0.1302(2) -0.01691(16) 0.62174(17) 0.0887(7) Uani 1 1 d .
C14 C -0.1313(4) 0.0622(3) 0.7753(3) 0.0719(10) Uani 1 1 d .
F14 F -0.2425(3) -0.0065(2) 0.78829(19) 0.1083(8) Uani 1 1 d .
C15 C -0.0738(4) 0.1370(3) 0.8460(3) 0.0703(10) Uani 1 1 d .
F15 F -0.1291(3) 0.1433(2) 0.92804(17) 0.1092(9) Uani 1 1 d .
C16 C 0.0430(3) 0.2055(2) 0.8326(2) 0.0546(8) Uani 1 1 d .
F16 F 0.0996(2) 0.27645(15) 0.90393(12) 0.0670(5) Uani 1 1 d .
C21 C 0.2160(3) 0.4181(2) 0.78495(18) 0.0400(6) Uani 1 1 d .
C22 C 0.0960(3) 0.4637(2) 0.73489(18) 0.0436(6) Uani 1 1 d .
F22 F 0.01662(18) 0.40746(13) 0.66041(11) 0.0571(4) Uani 1 1 d .
C23 C 0.0539(3) 0.5639(2) 0.7593(2) 0.0480(7) Uani 1 1 d .
F23 F -0.0619(2) 0.60424(14) 0.70862(12) 0.0625(5) Uani 1 1 d .
C24 C 0.1300(4) 0.6222(2) 0.8362(2) 0.0535(8) Uani 1 1 d .
F24 F 0.0889(2) 0.71951(14) 0.86117(15) 0.0787(6) Uani 1 1 d .
C25 C 0.2465(3) 0.5797(2) 0.8900(2) 0.0520(7) Uani 1 1 d .
F25 F 0.3198(2) 0.63592(15) 0.96584(13) 0.0737(6) Uani 1 1 d .
C26 C 0.2866(3) 0.4789(2) 0.86425(19) 0.0448(6) Uani 1 1 d .
F26 F 0.39771(19) 0.44096(13) 0.92081(11) 0.0575(4) Uani 1 1 d .
C31 C 0.5840(3) 0.4243(2) 0.73260(18) 0.0431(6) Uani 1 1 d .
C32 C 0.5223(3) 0.5191(2) 0.7161(2) 0.0507(7) Uani 1 1 d .
F32 F 0.4114(2) 0.52232(14) 0.64380(14) 0.0691(5) Uani 1 1 d .
C33 C 0.5642(4) 0.6144(2) 0.7680(3) 0.0634(9) Uani 1 1 d .
F33 F 0.4950(3) 0.70205(15) 0.74699(19) 0.0972(8) Uani 1 1 d .
C34 C 0.6771(4) 0.6180(3) 0.8415(3) 0.0684(10) Uani 1 1 d .
F34 F 0.7222(3) 0.71001(18) 0.89257(17) 0.1050(8) Uani 1 1 d .
C35 C 0.7457(4) 0.5278(3) 0.8615(2) 0.0620(9) Uani 1 1 d .
F35 F 0.8590(3) 0.53046(19) 0.93299(13) 0.0885(7) Uani 1 1 d .
C36 C 0.7009(3) 0.4344(2) 0.8067(2) 0.0501(7) Uani 1 1 d .
F36 F 0.7801(2) 0.35090(15) 0.82896(13) 0.0685(5) Uani 1 1 d .
C41 C 0.6356(3) 0.2774(2) 0.59039(18) 0.0413(6) Uani 1 1 d .
C42 C 0.6449(3) 0.1749(2) 0.5509(2) 0.0506(7) Uani 1 1 d .
F42 F 0.5671(2) 0.09508(13) 0.58199(13) 0.0681(5) Uani 1 1 d .
C43 C 0.7263(4) 0.1465(3) 0.4776(2) 0.0581(8) Uani 1 1 d .
F43 F 0.7259(3) 0.04500(16) 0.44150(15) 0.0850(6) Uani 1 1 d .
C44 C 0.8057(4) 0.2227(3) 0.4406(2) 0.0587(8) Uani 1 1 d .
F44 F 0.8868(2) 0.19601(18) 0.36934(14) 0.0840(6) Uani 1 1 d .
C45 C 0.8012(3) 0.3248(3) 0.4761(2) 0.0513(7) Uani 1 1 d .
F45 F 0.8790(2) 0.40066(15) 0.44050(12) 0.0677(5) Uani 1 1 d .
C46 C 0.7172(3) 0.3504(2) 0.54804(18) 0.0442(6) Uani 1 1 d .
F46 F 0.71459(19) 0.45399(13) 0.57569(11) 0.0562(4) Uani 1 1 d .

loop_
_atom_site_aniso_label
_atom_site_aniso_U_11
_atom_site_aniso_U_22
_atom_site_aniso_U_33
_atom_site_aniso_U_23
_atom_site_aniso_U_13
_atom_site_aniso_U_12
P1 0.0391(4) 0.0415(4) 0.0369(4) 0.0020(3) 0.0060(3) 0.0006(3)
B1 0.0428(17) 0.0426(17) 0.0376(16) 0.0067(13) 0.0065(13) 0.0030(13)
O1 0.0434(10) 0.0456(10) 0.0425(10) 0.0092(8) 0.0112(8) 0.0057(8)
C1 0.0449(15) 0.0439(15) 0.0376(14) 0.0020(12) 0.0056(12) 0.0009(12)
C2 0.0541(18) 0.0628(19) 0.0443(16) 0.0087(14) 0.0041(14) 0.0064(15)
C3 0.071(2) 0.114(3) 0.0401(17) 0.0099(18) 0.0016(16) 0.016(2)
C4 0.0425(15) 0.0434(15) 0.0371(14) 0.0053(12) 0.0052(12) 0.0025(12)
C5 0.0442(16) 0.0442(16) 0.0460(15) 0.0091(13) 0.0068(13) 0.0035(12)
C6 0.077(2) 0.061(2) 0.0459(17) 0.0120(15) 0.0142(16) 0.0043(17)
C7 0.101(3) 0.079(3) 0.062(2) 0.028(2) 0.025(2) -0.004(2)
C8 0.094(3) 0.066(2) 0.083(3) 0.033(2) 0.013(2) -0.013(2)
C9 0.088(3) 0.050(2) 0.079(3) 0.0080(18) 0.005(2) -0.0056(18)
C10 0.065(2) 0.0486(18) 0.0531(18) 0.0070(14) 0.0059(15) 0.0000(15)
C11 0.0404(15) 0.0447(16) 0.0491(16) 0.0056(13) 0.0081(12) 0.0015(12)
C12 0.0465(17) 0.0505(17) 0.0560(18) 0.0017(14) 0.0072(14) 0.0025(14)
F12 0.0681(12) 0.0697(12) 0.0608(11) -0.0160(9) 0.0139(9) -0.0124(9)
C13 0.0531(19) 0.0508(18) 0.080(2) -0.0007(17) -0.0007(17) -0.0118(15)
F13 0.0802(14) 0.0705(13) 0.1059(16) -0.0107(12) -0.0007(12) -0.0273(11)
C14 0.056(2) 0.070(2) 0.092(3) 0.018(2) 0.017(2) -0.0149(17)
F14 0.0862(16) 0.1043(18) 0.136(2) 0.0242(16) 0.0258(15) -0.0456(14)
C15 0.066(2) 0.077(2) 0.073(2) 0.0142(19) 0.0269(19) -0.0106(18)
F15 0.1163(19) 0.128(2) 0.0917(16) 0.0157(15) 0.0588(15) -0.0351(16)
C16 0.0529(18) 0.0564(18) 0.0553(18) 0.0048(15) 0.0135(15) -0.0029(14)
F16 0.0799(13) 0.0735(12) 0.0484(10) -0.0005(9) 0.0220(9) -0.0111(10)
C21 0.0399(15) 0.0432(15) 0.0379(14) 0.0055(12) 0.0090(12) -0.0011(12)
C22 0.0409(15) 0.0511(17) 0.0395(15) 0.0044(13) 0.0093(12) 0.0014(13)
F22 0.0490(10) 0.0660(11) 0.0521(10) -0.0034(8) -0.0044(8) 0.0097(8)
C23 0.0455(16) 0.0532(17) 0.0494(16) 0.0125(14) 0.0148(13) 0.0108(13)
F23 0.0604(11) 0.0691(11) 0.0641(11) 0.0198(9) 0.0151(9) 0.0247(9)
C24 0.0605(19) 0.0414(16) 0.0615(19) 0.0019(14) 0.0214(16) 0.0055(14)
F24 0.0914(15) 0.0462(11) 0.0983(15) -0.0046(10) 0.0178(12) 0.0154(10)
C25 0.0541(18) 0.0484(17) 0.0517(17) -0.0074(14) 0.0120(14) -0.0028(14)
F25 0.0787(13) 0.0633(12) 0.0699(12) -0.0244(10) -0.0013(10) 0.0014(10)
C26 0.0440(16) 0.0488(16) 0.0414(15) 0.0015(13) 0.0078(13) 0.0007(13)
F26 0.0569(10) 0.0652(11) 0.0453(9) -0.0074(8) -0.0058(8) 0.0115(8)
C31 0.0421(15) 0.0483(16) 0.0409(15) 0.0055(12) 0.0140(12) -0.0026(12)
C32 0.0482(17) 0.0489(18) 0.0564(18) 0.0025(14) 0.0152(14) -0.0008(13)
F32 0.0623(11) 0.0529(11) 0.0910(14) 0.0175(10) -0.0041(10) 0.0044(9)
C33 0.067(2) 0.0435(18) 0.082(2) -0.0026(17) 0.031(2) 0.0026(16)
F33 0.1014(17) 0.0457(11) 0.148(2) -0.0009(12) 0.0394(16) 0.0107(11)
C34 0.079(2) 0.062(2) 0.063(2) -0.0226(18) 0.033(2) -0.0189(19)
F34 0.130(2) 0.0791(15) 0.0978(16) -0.0454(13) 0.0412(15) -0.0348(14)
C35 0.064(2) 0.080(2) 0.0384(16) -0.0065(16) 0.0121(15) -0.0215(18)
F35 0.0872(15) 0.1176(18) 0.0519(11) -0.0034(11) -0.0039(11) -0.0378(13)
C36 0.0472(17) 0.0604(19) 0.0432(16) 0.0053(14) 0.0103(13) -0.0055(14)
F36 0.0560(11) 0.0766(13) 0.0697(12) 0.0162(10) -0.0110(9) -0.0008(9)
C41 0.0385(14) 0.0470(16) 0.0382(14) 0.0029(12) 0.0054(12) 0.0040(12)
C42 0.0509(17) 0.0529(18) 0.0483(16) 0.0020(14) 0.0114(14) -0.0025(14)
F42 0.0828(13) 0.0485(10) 0.0751(12) -0.0047(9) 0.0313(10) -0.0058(9)
C43 0.066(2) 0.0560(19) 0.0506(18) -0.0114(15) 0.0113(15) 0.0070(16)
F43 0.1064(17) 0.0660(13) 0.0821(14) -0.0228(11) 0.0356(12) 0.0050(11)
C44 0.0537(19) 0.081(2) 0.0424(16) -0.0010(16) 0.0172(14) 0.0046(17)
F44 0.0863(14) 0.1041(16) 0.0654(12) -0.0104(11) 0.0409(11) 0.0068(12)
C45 0.0455(17) 0.068(2) 0.0421(15) 0.0075(15) 0.0110(13) -0.0006(14)
F45 0.0639(11) 0.0857(13) 0.0599(11) 0.0176(10) 0.0270(9) -0.0025(10)
C46 0.0430(15) 0.0506(17) 0.0392(15) 0.0040(12) 0.0062(12) 0.0031(12)
F46 0.0655(11) 0.0488(10) 0.0579(10) 0.0072(8) 0.0217(8) -0.0004(8)

loop_
_atom_type_symbol
_atom_type_description
_atom_type_scat_dispersion_real
_atom_type_scat_dispersion_imag
_atom_type_scat_source
C C 0.0181 0.0091 'International Tables Vol C Tables 4.2.6.8 and 6.1.1.4'
H H 0.0000 0.0000 'International Tables Vol C Tables 4.2.6.8 and 6.1.1.4'
B B 0.0090 0.0039 'International Tables Vol C Tables 4.2.6.8 and 6.1.1.4'
O O 0.0492 0.0322 'International Tables Vol C Tables 4.2.6.8 and 6.1.1.4'
F F 0.0727 0.0534 'International Tables Vol C Tables 4.2.6.8 and 6.1.1.4'
P P 0.2955 0.4335 'International Tables Vol C Tables 4.2.6.8 and 6.1.1.4'

loop_
_geom_angle_atom_site_label_1
_geom_angle_atom_site_label_2
_geom_angle_atom_site_label_3
_geom_angle
C1 P1 C11 118.21(13)
C1 P1 C21 113.42(12)
C11 P1 C21 104.14(12)
C1 P1 C4 95.65(12)
C11 P1 C4 110.14(12)
C21 P1 C4 115.74(12)
O1 B1 C41 109.1(2)
O1 B1 C31 108.3(2)
C41 B1 C31 112.1(2)
O1 B1 C1 99.7(2)
C41 B1 C1 109.6(2)
C31 B1 C1 117.2(2)
C4 O1 B1 113.8(2)
C2 C1 B1 128.9(2)
C2 C1 P1 121.1(2)
B1 C1 P1 98.02(16)
C2 C1 H1 101.4
B1 C1 H1 101.4
P1 C1 H1 101.4
C3 C2 C1 112.8(3)
C3 C2 H2A 109.0
C1 C2 H2A 109.0
C3 C2 H2B 109.0
C1 C2 H2B 109.0
H2A C2 H2B 107.8
C2 C3 H3A 109.5
C2 C3 H3B 109.5
H3A C3 H3B 109.5
C2 C3 H3C 109.5
H3A C3 H3C 109.5
H3B C3 H3C 109.5
O1 C4 C5 113.2(2)
O1 C4 P1 102.68(16)
C5 C4 P1 109.79(18)
O1 C4 H4 110.3
C5 C4 H4 110.3
P1 C4 H4 110.3
C6 C5 C10 119.9(3)
C6 C5 C4 119.1(3)
C10 C5 C4 120.8(3)
C5 C6 C7 120.2(3)
C5 C6 H6 119.9
C7 C6 H6 119.9
C8 C7 C6 120.0(3)
C8 C7 H7 120.0
C6 C7 H7 120.0
C7 C8 C9 120.2(3)
C7 C8 H8 119.9
C9 C8 H8 119.9
C8 C9 C10 120.4(3)
C8 C9 H9 119.8
C10 C9 H9 119.8
C5 C10 C9 119.3(3)
C5 C10 H10 120.4
C9 C10 H10 120.4
C12 C11 C16 116.4(3)
C12 C11 P1 124.4(2)
C16 C11 P1 118.9(2)
F12 C12 C13 117.4(3)
F12 C12 C11 120.7(3)
C13 C12 C11 121.8(3)
F13 C13 C14 120.5(3)
F13 C13 C12 119.7(3)
C14 C13 C12 119.8(3)
F14 C14 C15 120.1(3)
F14 C14 C13 119.7(3)
C15 C14 C13 120.2(3)
F15 C15 C14 120.5(3)
F15 C15 C16 120.0(3)
C14 C15 C16 119.6(3)
F16 C16 C15 118.2(3)
F16 C16 C11 119.5(3)
C15 C16 C11 122.2(3)
C26 C21 C22 115.7(2)
C26 C21 P1 125.8(2)
C22 C21 P1 118.5(2)
F22 C22 C23 118.1(2)
F22 C22 C21 119.2(2)
C23 C22 C21 122.7(3)
F23 C23 C24 120.1(3)
F23 C23 C22 120.4(3)
C24 C23 C22 119.5(3)
F24 C24 C23 120.1(3)
F24 C24 C25 119.8(3)
C23 C24 C25 120.1(3)
F25 C25 C26 120.4(3)
F25 C25 C24 120.3(3)
C26 C25 C24 119.3(3)
F26 C26 C25 116.4(2)
F26 C26 C21 121.0(2)
C25 C26 C21 122.6(3)
C32 C31 C36 112.7(3)
C32 C31 B1 126.6(3)
C36 C31 B1 120.7(3)
F32 C32 C33 115.3(3)
F32 C32 C31 119.4(3)
C33 C32 C31 125.3(3)
F33 C33 C34 120.5(3)
F33 C33 C32 120.6(3)
C34 C33 C32 118.9(3)
F34 C34 C35 120.3(4)
F34 C34 C33 120.3(4)
C35 C34 C33 119.4(3)
F35 C35 C34 120.1(3)
F35 C35 C36 120.3(3)
C34 C35 C36 119.6(3)
F36 C36 C35 115.2(3)
F36 C36 C31 120.7(3)
C35 C36 C31 124.1(3)
C42 C41 C46 113.0(2)
C42 C41 B1 122.2(2)
C46 C41 B1 124.8(2)
F42 C42 C43 115.5(3)
F42 C42 C41 120.2(2)
C43 C42 C41 124.3(3)
F43 C43 C44 120.2(3)
F43 C43 C42 120.5(3)
C44 C43 C42 119.3(3)
F44 C44 C45 120.7(3)
F44 C44 C43 120.0(3)
C45 C44 C43 119.3(3)
F45 C45 C44 120.0(3)
F45 C45 C46 120.3(3)
C44 C45 C46 119.7(3)
F46 C46 C45 115.3(3)
F46 C46 C41 120.4(2)
C45 C46 C41 124.4(3)

loop_
_geom_bond_atom_site_label_1
_geom_bond_atom_site_label_2
_geom_bond_distance
P1 C1 1.781(3)
P1 C11 1.814(3)
P1 C21 1.819(3)
P1 C4 1.929(3)
B1 O1 1.486(3)
B1 C41 1.630(4)
B1 C31 1.667(4)
B1 C1 1.709(4)
O1 C4 1.388(3)
C1 C2 1.534(4)
C1 H1 0.9900
C2 C3 1.512(4)
C2 H2A 0.9800
C2 H2B 0.9800
C3 H3A 0.9700
C3 H3B 0.9700
C3 H3C 0.9700
C4 C5 1.508(4)
C4 H4 0.9900
C5 C6 1.380(4)
C5 C10 1.380(4)
C6 C7 1.381(5)
C6 H6 0.9400
C7 C8 1.369(5)
C7 H7 0.9400
C8 C9 1.370(5)
C8 H8 0.9400
C9 C10 1.393(4)
C9 H9 0.9400
C10 H10 0.9400
C11 C12 1.384(4)
C11 C16 1.387(4)
C12 F12 1.340(3)
C12 C13 1.379(4)
C13 F13 1.340(4)
C13 C14 1.366(5)
C14 F14 1.338(4)
C14 C15 1.364(5)
C15 F15 1.335(4)
C15 C16 1.375(4)
C16 F16 1.339(3)
C21 C26 1.387(4)
C21 C22 1.394(4)
C22 F22 1.341(3)
C22 C23 1.371(4)
C23 F23 1.339(3)
C23 C24 1.366(4)
C24 F24 1.335(3)
C24 C25 1.380(4)
C25 F25 1.334(3)
C25 C26 1.376(4)
C26 F26 1.341(3)
C31 C32 1.379(4)
C31 C36 1.392(4)
C32 F32 1.353(4)
C32 C33 1.378(4)
C33 F33 1.342(4)
C33 C34 1.366(5)
C34 F34 1.344(4)
C34 C35 1.364(5)
C35 F35 1.351(4)
C35 C36 1.381(4)
C36 F36 1.344(4)
C41 C42 1.384(4)
C41 C46 1.394(4)
C42 F42 1.354(3)
C42 C43 1.380(4)
C43 F43 1.347(3)
C43 C44 1.371(5)
C44 F44 1.349(3)
C44 C45 1.357(4)
C45 F45 1.348(3)
C45 C46 1.371(4)
C46 F46 1.346(3)

loop_
_geom_torsion_atom_site_label_1
_geom_torsion_atom_site_label_2
_geom_torsion_atom_site_label_3
_geom_torsion_atom_site_label_4
_geom_torsion
C41 B1 O1 C4 -171.8(2)
C31 B1 O1 C4 65.9(3)
C1 B1 O1 C4 -57.0(3)
O1 B1 C1 C2 -168.2(3)
C41 B1 C1 C2 -53.8(4)
C31 B1 C1 C2 75.3(3)
O1 B1 C1 P1 50.2(2)
C41 B1 C1 P1 164.67(19)
C31 B1 C1 P1 -66.2(2)
C11 P1 C1 C2 68.0(3)
C21 P1 C1 C2 -54.3(3)
C4 P1 C1 C2 -175.5(2)
C11 P1 C1 B1 -146.38(16)
C21 P1 C1 B1 91.32(18)
C4 P1 C1 B1 -29.91(18)
B1 C1 C2 C3 61.6(4)
P1 C1 C2 C3 -164.3(2)
B1 O1 C4 C5 151.9(2)
B1 O1 C4 P1 33.6(2)
C1 P1 C4 O1 2.42(19)
C11 P1 C4 O1 125.25(17)
C21 P1 C4 O1 -117.00(17)
C1 P1 C4 C5 -118.27(19)
C11 P1 C4 C5 4.6(2)
C21 P1 C4 C5 122.32(19)
O1 C4 C5 C6 150.2(3)
P1 C4 C5 C6 -95.7(3)
O1 C4 C5 C10 -34.2(4)
P1 C4 C5 C10 79.9(3)
C10 C5 C6 C7 -1.2(5)
C4 C5 C6 C7 174.5(3)
C5 C6 C7 C8 0.7(6)
C6 C7 C8 C9 0.4(6)
C7 C8 C9 C10 -1.0(6)
C6 C5 C10 C9 0.6(5)
C4 C5 C10 C9 -175.0(3)
C8 C9 C10 C5 0.5(5)
C1 P1 C11 C12 7.7(3)
C21 P1 C11 C12 134.6(2)
C4 P1 C11 C12 -100.7(3)
C1 P1 C11 C16 -179.1(2)
C21 P1 C11 C16 -52.2(3)
C4 P1 C11 C16 72.5(3)
C16 C11 C12 F12 178.4(3)
P1 C11 C12 F12 -8.2(4)
C16 C11 C12 C13 -1.0(4)
P1 C11 C12 C13 172.4(2)
F12 C12 C13 F13 1.9(5)
C11 C12 C13 F13 -178.7(3)
F12 C12 C13 C14 -178.1(3)
C11 C12 C13 C14 1.4(5)
F13 C13 C14 F14 0.4(5)
C12 C13 C14 F14 -179.7(3)
F13 C13 C14 C15 179.8(3)
C12 C13 C14 C15 -0.3(6)
F14 C14 C15 F15 -1.0(6)
C13 C14 C15 F15 179.6(4)
F14 C14 C15 C16 178.4(3)
C13 C14 C15 C16 -1.0(6)
F15 C15 C16 F16 0.9(5)
C14 C15 C16 F16 -178.5(3)
F15 C15 C16 C11 -179.3(3)
C14 C15 C16 C11 1.4(6)
C12 C11 C16 F16 179.5(3)
P1 C11 C16 F16 5.7(4)
C12 C11 C16 C15 -0.4(5)
P1 C11 C16 C15 -174.1(3)
C1 P1 C21 C26 -113.1(2)
C11 P1 C21 C26 117.0(2)
C4 P1 C21 C26 -4.0(3)
C1 P1 C21 C22 65.5(2)
C11 P1 C21 C22 -64.3(2)
C4 P1 C21 C22 174.6(2)
C26 C21 C22 F22 -176.3(2)
P1 C21 C22 F22 5.0(3)
C26 C21 C22 C23 2.9(4)
P1 C21 C22 C23 -175.8(2)
F22 C22 C23 F23 -1.1(4)
C21 C22 C23 F23 179.8(2)
F22 C22 C23 C24 178.3(2)
C21 C22 C23 C24 -0.9(4)
F23 C23 C24 F24 0.1(4)
C22 C23 C24 F24 -179.3(3)
F23 C23 C24 C25 178.1(3)
C22 C23 C24 C25 -1.2(4)
F24 C24 C25 F25 -1.2(4)
C23 C24 C25 F25 -179.2(3)
F24 C24 C25 C26 179.2(3)
C23 C24 C25 C26 1.2(4)
F25 C25 C26 F26 2.1(4)
C24 C25 C26 F26 -178.2(3)
F25 C25 C26 C21 -178.6(3)
C24 C25 C26 C21 1.1(4)
C22 C21 C26 F26 176.2(2)
P1 C21 C26 F26 -5.1(4)
C22 C21 C26 C25 -3.0(4)
P1 C21 C26 C25 175.6(2)
O1 B1 C31 C32 -145.1(3)
C41 B1 C31 C32 94.5(3)
C1 B1 C31 C32 -33.4(4)
O1 B1 C31 C36 34.9(3)
C41 B1 C31 C36 -85.5(3)
C1 B1 C31 C36 146.6(2)
C36 C31 C32 F32 177.4(2)
B1 C31 C32 F32 -2.6(4)
C36 C31 C32 C33 -2.6(4)
B1 C31 C32 C33 177.4(3)
F32 C32 C33 F33 1.2(4)
C31 C32 C33 F33 -178.9(3)
F32 C32 C33 C34 -179.1(3)
C31 C32 C33 C34 0.9(5)
F33 C33 C34 F34 -1.3(5)
C32 C33 C34 F34 179.0(3)
F33 C33 C34 C35 180.0(3)
C32 C33 C34 C35 0.2(5)
F34 C34 C35 F35 0.2(5)
C33 C34 C35 F35 179.0(3)
F34 C34 C35 C36 -178.2(3)
C33 C34 C35 C36 0.6(5)
F35 C35 C36 F36 -1.6(4)
C34 C35 C36 F36 176.9(3)
F35 C35 C36 C31 179.0(3)
C34 C35 C36 C31 -2.5(5)
C32 C31 C36 F36 -176.0(2)
B1 C31 C36 F36 4.0(4)
C32 C31 C36 C35 3.3(4)
B1 C31 C36 C35 -176.6(3)
O1 B1 C41 C42 40.6(4)
C31 B1 C41 C42 160.6(3)
C1 B1 C41 C42 -67.6(3)
O1 B1 C41 C46 -142.7(3)
C31 B1 C41 C46 -22.8(4)
C1 B1 C41 C46 109.0(3)
C46 C41 C42 F42 -177.5(3)
B1 C41 C42 F42 -0.5(4)
C46 C41 C42 C43 0.2(4)
B1 C41 C42 C43 177.2(3)
F42 C42 C43 F43 -0.3(4)
C41 C42 C43 F43 -178.1(3)
F42 C42 C43 C44 178.7(3)
C41 C42 C43 C44 0.9(5)
F43 C43 C44 F44 -1.6(5)
C42 C43 C44 F44 179.4(3)
F43 C43 C44 C45 178.1(3)
C42 C43 C44 C45 -0.8(5)
F44 C44 C45 F45 -0.4(5)
C43 C44 C45 F45 179.9(3)
F44 C44 C45 C46 179.5(3)
C43 C44 C45 C46 -0.2(5)
F45 C45 C46 F46 2.6(4)
C44 C45 C46 F46 -177.2(3)
F45 C45 C46 C41 -178.8(3)
C44 C45 C46 C41 1.4(5)
C42 C41 C46 F46 177.2(2)
B1 C41 C46 F46 0.3(4)
C42 C41 C46 C45 -1.3(4)
B1 C41 C46 C45 -178.2(3)
